data_4114408
loop_
_publ_author_name
'Ana Galet'
'Virginie Niel'
'M. Carmen Mu\~noz'
'Jos\'e A. Real'

_publ_section_title
;
 Synergy between Spin Crossover and Metallophilicity in Triple
 Interpenetrated 3D Nets with the NbO Structure Type
;
_journal_name_full 'Journal of the American Chemical Society'
_journal_page_first 14224
_journal_page_last 14225
_journal_paper_doi 10.1021/ja0377347
_journal_volume 125
_journal_year 2003
_chemical_formula_sum 'C48 H28 Ag6 Fe3 N24 O2'
_chemical_formula_weight 1787.71
_chemical_name_systematic
;
 ?
;
_space_group_IT_number 147
_symmetry_cell_setting trigonal
_symmetry_space_group_name_Hall '-P 3'
_symmetry_space_group_name_H-M 'P -3'
_atom_sites_solution_hydrogens geom
_atom_sites_solution_primary direct
_atom_sites_solution_secondary difmap
_audit_creation_method SHELXL-97
_cell_angle_alpha 90.00
_cell_angle_beta 90.00
_cell_angle_gamma 120.00
_cell_formula_units_Z 1
_cell_length_a 15.2900(9)
_cell_length_b 15.2900(9)
_cell_length_c 6.9050(3)
_cell_measurement_temperature 145(2)
_cell_volume 1398.01(13)
_computing_structure_refinement 'SHELXL-97 (Sheldrick, 1997)'
_diffrn_ambient_temperature 145(2)
_diffrn_measured_fraction_theta_full 0.972
_diffrn_measured_fraction_theta_max 0.972
_diffrn_radiation_monochromator graphite
_diffrn_radiation_source 'fine-focus sealed tube'
_diffrn_radiation_type MoK\a
_diffrn_radiation_wavelength 0.71073
_diffrn_reflns_av_R_equivalents 0.0336
_diffrn_reflns_av_sigmaI/netI 0.0696
_diffrn_reflns_limit_h_max 19
_diffrn_reflns_limit_h_min -19
_diffrn_reflns_limit_k_max 16
_diffrn_reflns_limit_k_min -16
_diffrn_reflns_limit_l_max 8
_diffrn_reflns_limit_l_min -8
_diffrn_reflns_number 3473
_diffrn_reflns_theta_full 27.47
_diffrn_reflns_theta_max 27.47
_diffrn_reflns_theta_min 4.07
_exptl_absorpt_coefficient_mu 2.871
_exptl_crystal_colour red
_exptl_crystal_density_diffrn 2.123
_exptl_crystal_description parallelepipeds
_exptl_crystal_F_000 860
_exptl_crystal_size_max 0.15
_exptl_crystal_size_mid 0.06
_exptl_crystal_size_min 0.06
_refine_diff_density_max 0.655
_refine_diff_density_min -0.616
_refine_diff_density_rms 0.115
_refine_ls_extinction_method none
_refine_ls_goodness_of_fit_ref 0.961
_refine_ls_hydrogen_treatment mixed
_refine_ls_matrix_type full
_refine_ls_number_parameters 95
_refine_ls_number_reflns 2077
_refine_ls_number_restraints 0
_refine_ls_restrained_S_all 0.961
_refine_ls_R_factor_all 0.0637
_refine_ls_R_factor_gt 0.0333
_refine_ls_shift/su_max 0.002
_refine_ls_shift/su_mean 0.000
_refine_ls_structure_factor_coef Fsqd
_refine_ls_weighting_details 'calc w=1/[\s^2^(Fo^2^)+(0.0266P)^2^+0.3924P] where P=(Fo^2^+2Fc^2^)/3'
_refine_ls_weighting_scheme calc
_refine_ls_wR_factor_gt 0.0629
_refine_ls_wR_factor_ref 0.0693
_reflns_number_gt 1504
_reflns_number_total 2077
_reflns_threshold_expression >2sigma(I)
_cod_data_source_file ja0377347si20031016_123855.cif
_cod_data_source_block global
_cod_database_code 4114408

loop_
_symmetry_equiv_pos_as_xyz
'x, y, z'
'-y, x-y, z'
'-x+y, -x, z'
'-x, -y, -z'
'y, -x+y, -z'
'x-y, x, -z'

loop_
_atom_site_label
_atom_site_type_symbol
_atom_site_fract_x
_atom_site_fract_y
_atom_site_fract_z
_atom_site_U_iso_or_equiv
_atom_site_adp_type
_atom_site_occupancy
_atom_site_symmetry_multiplicity
_atom_site_calc_flag
_atom_site_refinement_flags
_atom_site_disorder_assembly
_atom_site_disorder_group
Ag1 Ag 0.26446(2) -0.26446(2) -0.00001(3) 0.03121(12) Uani 1 1 d . . .
Fe2 Fe 0.5000 0.0000 0.5000 0.01222(16) Uani 1 2 d S . .
N2 N 0.4855(2) -0.1041(2) 0.6823(4) 0.0198(6) Uani 1 1 d . . .
N1 N 0.4107(2) -0.1036(2) 0.3171(4) 0.0202(7) Uani 1 1 d . A .
C1 C 0.3574(3) -0.1629(3) 0.2098(4) 0.0258(9) Uani 1 1 d . . .
C2 C 0.1629(3) -0.3576(3) -0.2093(5) 0.0278(9) Uani 1 1 d . . .
N31 N 0.6254(3) 0.0148(3) 0.3821(6) 0.0119(14) Uiso 0.50 1 d PG A 1
C31 C 0.7056(3) 0.1111(3) 0.3450(7) 0.0225(16) Uiso 0.50 1 d PG A 1
H31A H 0.6989 0.1673 0.3692 0.027 Uiso 0.50 1 calc PR A 1
C41 C 0.7958(3) 0.1235(3) 0.2719(7) 0.0244(17) Uiso 0.50 1 d PG A 1
H41A H 0.8494 0.1879 0.2471 0.029 Uiso 0.50 1 calc PR A 1
C51 C 0.8058(3) 0.0395(3) 0.2358(6) 0.0224(16) Uiso 0.50 1 d PG A 1
H51A H 0.8661 0.0477 0.1868 0.027 Uiso 0.50 1 calc PR A 1
C61 C 0.7256(3) -0.0569(3) 0.2729(6) 0.0223(16) Uiso 0.50 1 d PG A 1
C71 C 0.6354(3) -0.0692(3) 0.3460(6) 0.0123(13) Uiso 0.50 1 d PG A 1
H71A H 0.5818 -0.1337 0.3708 0.015 Uiso 0.50 1 calc PR A 1
C81 C 0.7397(6) -0.1391(6) 0.2423(10) 0.0254(17) Uiso 0.50 1 d P A 1
N41 N 0.7530(6) -0.2061(6) 0.2152(9) 0.0398(17) Uiso 0.50 1 d P A 1
N32 N 0.6102(3) -0.0154(3) 0.3825(6) 0.0154(15) Uiso 0.50 1 d PG A 2
C72 C 0.7041(3) 0.0688(3) 0.3470(6) 0.0142(13) Uiso 0.50 1 d PG A 2
H72A H 0.7146 0.1332 0.3718 0.017 Uiso 0.50 1 calc PR A 2
C62 C 0.7824(3) 0.0569(3) 0.2744(6) 0.0195(15) Uiso 0.50 1 d PG A 2
C52 C 0.7667(3) -0.0392(3) 0.2373(6) 0.0227(16) Uiso 0.50 1 d PG A 2
H52A H 0.8190 -0.0472 0.1887 0.027 Uiso 0.50 1 calc PR A 2
C42 C 0.6728(3) -0.1235(3) 0.2728(6) 0.0219(16) Uiso 0.50 1 d PG A 2
H42A H 0.6623 -0.1878 0.2480 0.026 Uiso 0.50 1 calc PR A 2
C32 C 0.5946(3) -0.1116(3) 0.3454(6) 0.0196(15) Uiso 0.50 1 d PG A 2
H32A H 0.5317 -0.1680 0.3692 0.023 Uiso 0.50 1 calc PR A 2
C82 C 0.8798(6) 0.1399(6) 0.2403(10) 0.0252(16) Uiso 0.50 1 d P A 2
N42 N 0.9604(6) 0.2066(6) 0.2171(9) 0.0403(17) Uiso 0.50 1 d P A 2
O1 O 1.0000 0.0000 0.5000 0.26(3) Uiso 1 6 d S . .
O2 O 1.0000 0.0000 0.0000 0.48(11) Uiso 1 6 d S . .

loop_
_atom_site_aniso_label
_atom_site_aniso_U_11
_atom_site_aniso_U_22
_atom_site_aniso_U_33
_atom_site_aniso_U_23
_atom_site_aniso_U_13
_atom_site_aniso_U_12
Ag1 0.0298(2) 0.0295(2) 0.01849(15) -0.00870(11) -0.00858(12) 0.00290(15)
Fe2 0.0138(4) 0.0127(4) 0.0099(3) -0.0002(2) -0.0016(2) 0.0065(3)
N2 0.0250(17) 0.0162(16) 0.0155(13) -0.0023(12) -0.0048(12) 0.0084(14)
N1 0.0227(17) 0.0174(16) 0.0165(13) 0.0024(12) -0.0018(12) 0.0070(14)
C1 0.028(2) 0.021(2) 0.0142(16) 0.0009(15) -0.0031(15) 0.0010(18)
C2 0.023(2) 0.033(2) 0.0152(16) -0.0044(15) -0.0011(15) 0.0050(19)

loop_
_atom_type_symbol
_atom_type_description
_atom_type_scat_dispersion_real
_atom_type_scat_dispersion_imag
_atom_type_scat_source
C C 0.0033 0.0016 'International Tables Vol C Tables 4.2.6.8 and 6.1.1.4'
H H 0.0000 0.0000 'International Tables Vol C Tables 4.2.6.8 and 6.1.1.4'
N N 0.0061 0.0033 'International Tables Vol C Tables 4.2.6.8 and 6.1.1.4'
O O 0.0106 0.0060 'International Tables Vol C Tables 4.2.6.8 and 6.1.1.4'
Ag Ag -0.8971 1.1015 'International Tables Vol C Tables 4.2.6.8 and 6.1.1.4'
Fe Fe 0.3463 0.8444 'International Tables Vol C Tables 4.2.6.8 and 6.1.1.4'

loop_
_geom_angle_atom_site_label_1
_geom_angle_atom_site_label_2
_geom_angle_atom_site_label_3
_geom_angle
_geom_angle_site_symmetry_1
_geom_angle_site_symmetry_3
C2 Ag1 C1 173.76(16) . .
C2 Ag1 Ag1 113.87(11) . 3_655
C1 Ag1 Ag1 71.95(11) . 3_655
C2 Ag1 Ag1 71.84(11) . 2_545
C1 Ag1 Ag1 113.92(10) . 2_545
Ag1 Ag1 Ag1 60.0 3_655 2_545
N1 Fe2 N1 180.00(17) 4_656 .
N1 Fe2 N2 90.44(11) 4_656 4_656
N1 Fe2 N2 89.56(11) . 4_656
N1 Fe2 N2 89.56(11) 4_656 .
N1 Fe2 N2 90.44(11) . .
N2 Fe2 N2 180.00(13) 4_656 .
N1 Fe2 N32 86.01(15) 4_656 4_656
N1 Fe2 N32 93.99(15) . 4_656
N2 Fe2 N32 85.62(16) 4_656 4_656
N2 Fe2 N32 94.38(16) . 4_656
N1 Fe2 N32 93.99(15) 4_656 .
N1 Fe2 N32 86.01(15) . .
N2 Fe2 N32 94.38(16) 4_656 .
N2 Fe2 N32 85.62(16) . .
N32 Fe2 N32 180.0 4_656 .
N1 Fe2 N31 94.09(16) 4_656 4_656
N1 Fe2 N31 85.91(16) . 4_656
N2 Fe2 N31 93.82(15) 4_656 4_656
N2 Fe2 N31 86.18(15) . 4_656
N32 Fe2 N31 11.56(18) 4_656 4_656
N32 Fe2 N31 168.44(18) . 4_656
N1 Fe2 N31 85.91(16) 4_656 .
N1 Fe2 N31 94.09(16) . .
N2 Fe2 N31 86.18(15) 4_656 .
N2 Fe2 N31 93.82(15) . .
N32 Fe2 N31 168.44(18) 4_656 .
N32 Fe2 N31 11.56(18) . .
N31 Fe2 N31 180.00(10) 4_656 .
C2 N2 Fe2 178.2(3) 3_656 .
C1 N1 Fe2 178.5(3) . .
N1 C1 Ag1 176.4(3) . .
N2 C2 Ag1 176.9(3) 2_544 .
C31 N31 C71 120.0 . .
C31 N31 Fe2 119.0(2) . .
C71 N31 Fe2 120.9(2) . .
C41 C31 N31 120.0 . .
C41 C31 H31A 120.0 . .
N31 C31 H31A 120.0 . .
C31 C41 C51 120.0 . .
C31 C41 H41A 120.0 . .
C51 C41 H41A 120.0 . .
C61 C51 C41 120.0 . .
C61 C51 H51A 120.0 . .
C41 C51 H51A 120.0 . .
C81 C61 C51 118.4(4) . .
C81 C61 C71 121.5(4) . .
C51 C61 C71 120.0 . .
C61 C71 N31 120.0 . .
C61 C71 H71A 120.0 . .
N31 C71 H71A 120.0 . .
N41 C81 C61 178.7(8) . .
C72 N32 C32 120.0 . .
C72 N32 Fe2 120.4(2) . .
C32 N32 Fe2 119.5(2) . .
N32 C72 C62 120.0 . .
N32 C72 H72A 120.0 . .
C62 C72 H72A 120.0 . .
C52 C62 C72 120.0 . .
C52 C62 C82 117.8(4) . .
C72 C62 C82 122.2(4) . .
C42 C52 C62 120.0 . .
C42 C52 H52A 120.0 . .
C62 C52 H52A 120.0 . .
C52 C42 C32 120.0 . .
C52 C42 H42A 120.0 . .
C32 C42 H42A 120.0 . .
C42 C32 N32 120.0 . .
C42 C32 H32A 120.0 . .
N32 C32 H32A 120.0 . .
N42 C82 C62 177.8(8) . .

loop_
_geom_bond_atom_site_label_1
_geom_bond_atom_site_label_2
_geom_bond_distance
_geom_bond_site_symmetry_2
Ag1 C2 2.077(4) .
Ag1 C1 2.079(3) .
Ag1 Ag1 3.1593(6) 3_655
Ag1 Ag1 3.1593(6) 2_545
Fe2 N1 1.951(3) 4_656
Fe2 N1 1.951(3) .
Fe2 N2 1.953(3) 4_656
Fe2 N2 1.953(3) .
Fe2 N32 1.988(3) 4_656
Fe2 N32 1.988(3) .
Fe2 N31 1.989(3) 4_656
Fe2 N31 1.989(3) .
N2 C2 1.138(4) 3_656
N1 C1 1.138(4) .
C2 N2 1.138(4) 2_544
N31 C31 1.3900 .
N31 C71 1.3900 .
C31 C41 1.3900 .
C31 H31A 0.9300 .
C41 C51 1.3900 .
C41 H41A 0.9300 .
C51 C61 1.3900 .
C51 H51A 0.9300 .
C61 C81 1.393(8) .
C61 C71 1.3900 .
C71 H71A 0.9300 .
C81 N41 1.156(9) .
N32 C72 1.3900 .
N32 C32 1.3900 .
C72 C62 1.3900 .
C72 H72A 0.9300 .
C62 C52 1.3900 .
C62 C82 1.412(8) .
C52 C42 1.3900 .
C52 H52A 0.9300 .
C42 C32 1.3900 .
C42 H42A 0.9300 .
C32 H32A 0.9300 .
C82 N42 1.152(9) .
